data_2010540
loop_
_publ_author_name
'Siero\'n, Les\/law'
'Bukowska-Strzy\.zewska, Maria'

_publ_section_title
Bis(\m-succinato-<i>O</i>,<i>O</i>':<i>O</i>'',<i>O</i>''')bis[bis(2-amino-1,3-benzothiazole-<i>N</i>^3^)copper(II)]
_journal_issue 1
_journal_name_full 'Acta Crystallographica Section C'
_journal_page_first 19
_journal_page_last 21
_journal_paper_doi 10.1107/S0108270199013013
_journal_volume 56
_journal_year 2000
_chemical_formula_iupac '[Cu2 (C4 H4 O4)2 (C7 H6 N2 S)4]'
_chemical_formula_moiety 'C36 H32 Cu2 N8 O8 S4'
_chemical_formula_structural '(Cu (C4 H4 O4) (C7 H6 N2 S)2)2'
_chemical_formula_sum 'C36 H32 Cu2 N8 O8 S4'
_chemical_formula_weight 960.08
_chemical_name_systematic Bis[bis(2-amino-1,3-benzothiazole-N^3^)(\m-succinato-O,O',O'',O''')copper(II)]
_space_group_IT_number 14
_symmetry_cell_setting monoclinic
_symmetry_space_group_name_Hall '-P 2yn'
_symmetry_space_group_name_H-M 'P 1 21/n 1'
_cell_angle_alpha 90
_cell_angle_beta 102.37(2)
_cell_angle_gamma 90
_cell_formula_units_Z 2
_cell_length_a 9.239(2)
_cell_length_b 15.643(3)
_cell_length_c 13.859(3)
_cell_measurement_reflns_used 32
_cell_measurement_temperature 293(2)
_cell_measurement_theta_max 14.27
_cell_measurement_theta_min 4.19
_cell_volume 1956.5(7)
_computing_cell_refinement 'P3 software'
_computing_data_collection 'P3 software'
_computing_data_reduction 'XDISK in SHELXTL/PC (Sheldrick, 1990)'
_computing_molecular_graphics 'XP in SHELXTL/PC'
_computing_publication_material SHELXL97
_computing_structure_refinement 'SHELXL97 (Sheldrick, 1997b)'
_computing_structure_solution 'SHELXS97 (Sheldrick, 1997a)'
_diffrn_ambient_temperature 293(2)
_diffrn_measured_fraction_theta_full .952
_diffrn_measured_fraction_theta_max .952
_diffrn_measurement_device 'Siemens P3'
_diffrn_measurement_method \w-2\q
_diffrn_radiation_monochromator graphite
_diffrn_radiation_source 'FK60-10 Siemens Mo tube'
_diffrn_radiation_type MoK\a
_diffrn_radiation_wavelength .71073
_diffrn_reflns_av_R_equivalents .035
_diffrn_reflns_av_sigmaI/netI .0427
_diffrn_reflns_limit_h_max 10
_diffrn_reflns_limit_h_min -10
_diffrn_reflns_limit_k_max 18
_diffrn_reflns_limit_k_min 0
_diffrn_reflns_limit_l_max 16
_diffrn_reflns_limit_l_min 0
_diffrn_reflns_number 3561
_diffrn_reflns_reduction_process
;
;
_diffrn_reflns_theta_full 25.00
_diffrn_reflns_theta_max 25
_diffrn_reflns_theta_min 1.99
_diffrn_standards_decay_% none
_diffrn_standards_interval_count 100
_diffrn_standards_number 2
_exptl_absorpt_coefficient_mu 1.364
_exptl_absorpt_correction_T_max .848
_exptl_absorpt_correction_T_min .740
_exptl_absorpt_correction_type '\y scan'
_exptl_absorpt_process_details '(North et al., 1968)'
_exptl_crystal_colour Green
_exptl_crystal_density_diffrn 1.630
_exptl_crystal_density_method 'not measured'
_exptl_crystal_description Prism
_exptl_crystal_F_000 980
_exptl_crystal_size_max .23
_exptl_crystal_size_mid .13
_exptl_crystal_size_min .13
_refine_diff_density_max .334
_refine_diff_density_min -.277
_refine_ls_extinction_method none
_refine_ls_goodness_of_fit_ref 1.033
_refine_ls_hydrogen_treatment refall
_refine_ls_matrix_type full
_refine_ls_number_parameters 326
_refine_ls_number_reflns 3414
_refine_ls_number_restraints 0
_refine_ls_restrained_S_all 1.033
_refine_ls_R_factor_all .067
_refine_ls_R_factor_gt .041
_refine_ls_shift/su_max <0.001
_refine_ls_shift/su_mean .000
_refine_ls_structure_factor_coef Fsqd
_refine_ls_weighting_details 'w = 1/[\s^2^(Fo^2^)+(0.0290P)^2^+2.5110P] where P = (Fo^2^+2Fc^2^)/3'
_refine_ls_weighting_scheme calc
_refine_ls_wR_factor_ref .090
_reflns_number_gt 2516
_reflns_number_total 3414
_reflns_threshold_expression I>2\s(I)
_cod_data_source_file ka1341.cif
_cod_data_source_block I
_cod_depositor_comments
;
The following automatic conversions were performed:
'_symmetry_cell_setting' value 'Monoclinic' changed to 'monoclinic'
according to '/home/saulius/struct/CIF-dictionaries/cif_core.dic'
dictionary named 'cif_core.dic' version 2.4.1 from 2010-06-29.

Automatic conversion script
Id: cif_fix_enum 1527 2010-12-29 10:47:43Z saulius 

The following automatic conversions were performed:

'_symmetry_cell_setting' value 'Monoclinic' changed to 'monoclinic'
according to /home/saulius/struct/CIF-dictionaries/cif_core.dic
dictionary named 'cif_core.dic' version 2.4.1 from 2010-06-29.

Automatic conversion script
Id: cif_fix_values 1715 2011-07-08 13:25:40Z adriana 

The following automatic conversions were performed:

'_refine_ls_weighting_scheme' value 'w =
1/[\s^2^(Fo^2^)+(0.0290P)^2^+2.5110P] where P = (Fo^2^+2Fc^2^)/3' was
changed to 'calc'. New tag '_refine_ls_weighting_details' was
created. The value of the new tag was set to 'w =
1/[\s^2^(Fo^2^)+(0.0290P)^2^+2.5110P] where P = (Fo^2^+2Fc^2^)/3'.

Automatic conversion script
Id: cif_fix_values 3143 2015-03-26 13:38:13Z robertas 
;
_cod_original_sg_symbol_H-M 'P 21/n'
_cod_database_code 2010540
_cod_database_fobs_code 2010540

loop_
_symmetry_equiv_pos_as_xyz
x,y,z
1/2-x,1/2+y,1/2-z
-x,-y,-z
-1/2+x,-1/2-y,-1/2+z

loop_
_atom_site_label
_atom_site_fract_x
_atom_site_fract_y
_atom_site_fract_z
_atom_site_U_iso_or_equiv
_atom_site_adp_type
_atom_site_calc_flag
_atom_site_refinement_flags
_atom_site_occupancy
_atom_site_disorder_assembly
_atom_site_disorder_group
_atom_site_type_symbol
Cu .21597(5) .14174(3) .44318(3) .02887(14) Uani d . 1 . . Cu
S1 .02645(13) .40288(7) .34243(9) .0489(3) Uani d . 1 . . S
O1 .2069(3) .02104(17) .4075(2) .0399(7) Uani d . 1 . . O
O2 -.0109(3) .06109(18) .3208(2) .0461(7) Uani d . 1 . . O
N1 .1651(3) .26506(19) .4161(2) .0318(7) Uani d . 1 . . N
N2 -.0472(4) .2410(3) .2925(3) .0454(10) Uani d . 1 . . N
C1 .0489(4) .2918(2) .3505(3) .0333(9) Uani d . 1 . . C
C2 .1844(5) .4141(3) .4372(3) .0405(10) Uani d . 1 . . C
C3 .2447(6) .4886(3) .4831(4) .0529(13) Uani d . 1 . . C
C4 .3697(6) .4822(3) .5565(4) .0518(12) Uani d . 1 . . C
C5 .4345(5) .4032(3) .5834(3) .0450(11) Uani d . 1 . . C
C6 .3734(5) .3291(3) .5383(3) .0378(10) Uani d . 1 . . C
C7 .2453(4) .3341(2) .4656(3) .0324(9) Uani d . 1 . . C
C8 .0815(4) .0057(2) .3494(3) .0330(9) Uani d . 1 . . C
C9 .0591(4) -.0856(3) .3135(3) .0355(9) Uani d . 1 . . C
S11 .67702(13) .09556(8) .39673(10) .0548(3) Uani d . 1 . . S
O11 .0856(3) .12443(17) .53640(18) .0365(6) Uani d . 1 . . O
O12 .3021(3) .14884(18) .6353(2) .0403(7) Uani d . 1 . . O
N11 .4114(3) .1470(2) .4028(2) .0332(7) Uani d . 1 . . N
N12 .5517(5) .0973(3) .5535(3) .0492(10) Uani d . 1 . . N
C11 .5323(4) .1145(2) .4575(3) .0377(10) Uani d . 1 . . C
C12 .5644(5) .1335(3) .2882(3) .0453(11) Uani d . 1 . . C
C13 .5944(6) .1410(3) .1945(4) .0558(13) Uani d . 1 . . C
C14 .4876(7) .1733(3) .1196(4) .0596(15) Uani d . 1 . . C
C15 .3510(6) .1987(3) .1360(4) .0519(13) Uani d . 1 . . C
C16 .3191(5) .1913(3) .2280(3) .0408(10) Uani d . 1 . . C
C17 .4249(5) .1591(2) .3050(3) .0389(10) Uani d . 1 . . C
C18 .1670(4) .1302(2) .6214(3) .0307(8) Uani d . 1 . . C
C19 .1000(5) .1146(3) .7098(3) .0360(9) Uani d . 1 . . C
H3 .201(6) .534(4) .469(4) .09(2) Uiso d . 1 . . H
H4 .408(4) .528(3) .586(3) .043(12) Uiso d . 1 . . H
H5 .516(5) .402(3) .632(3) .053(14) Uiso d . 1 . . H
H6 .416(4) .278(2) .553(3) .030(10) Uiso d . 1 . . H
H13 .689(6) .121(3) .188(4) .071(16) Uiso d . 1 . . H
H14 .508(5) .179(3) .059(4) .067(15) Uiso d . 1 . . H
H15 .284(5) .218(3) .090(4) .057(16) Uiso d . 1 . . H
H16 .229(4) .207(2) .238(3) .025(10) Uiso d . 1 . . H
H21 -.041(5) .188(3) .301(4) .057(15) Uiso d . 1 . . H
H22 -.108(5) .264(3) .250(3) .040(13) Uiso d . 1 . . H
H81 .120(4) -.123(2) .364(3) .033(10) Uiso d . 1 . . H
H82 .096(4) -.084(2) .253(3) .037(11) Uiso d . 1 . . H
H121 .477(6) .100(3) .579(3) .056(15) Uiso d . 1 . . H
H122 .620(6) .067(3) .581(4) .061(16) Uiso d . 1 . . H
H191 .163(4) .079(2) .746(3) .019(9) Uiso d . 1 . . H
H192 .115(5) .166(3) .745(3) .049(13) Uiso d . 1 . . H

loop_
_atom_site_aniso_label
_atom_site_aniso_U_11
_atom_site_aniso_U_22
_atom_site_aniso_U_33
_atom_site_aniso_U_12
_atom_site_aniso_U_13
_atom_site_aniso_U_23
Cu .0257(2) .0294(2) .0318(2) .0018(2) .00677(17) .0019(2)
S1 .0522(7) .0339(6) .0553(7) .0111(5) -.0003(6) .0072(5)
O1 .0253(14) .0327(15) .0606(19) -.0008(12) .0069(13) -.0077(13)
O2 .0544(19) .0363(16) .0424(17) .0082(14) -.0011(14) .0051(13)
N1 .0306(18) .0306(17) .0347(18) .0026(14) .0083(14) .0033(14)
N2 .042(2) .041(2) .046(2) .0055(19) -.0083(18) .0049(19)
C1 .033(2) .031(2) .036(2) .0044(17) .0086(18) .0011(17)
C2 .044(3) .035(2) .042(2) .0038(19) .010(2) -.0003(19)
C3 .069(4) .032(3) .058(3) -.002(2) .013(3) -.001(2)
C4 .067(3) .043(3) .047(3) -.009(3) .014(2) -.013(2)
C5 .049(3) .049(3) .038(2) -.012(2) .009(2) -.005(2)
C6 .041(2) .037(2) .036(2) .0031(19) .0095(19) .0007(18)
C7 .036(2) .033(2) .031(2) -.0002(17) .0129(17) .0024(16)
C8 .037(2) .030(2) .035(2) -.0038(18) .0152(19) .0026(17)
C9 .034(2) .039(2) .036(2) -.0010(18) .0139(19) -.0002(19)
S11 .0350(6) .0591(8) .0765(9) .0064(5) .0255(6) -.0020(6)
O11 .0353(15) .0439(17) .0301(14) -.0045(12) .0063(12) .0000(12)
O12 .0338(15) .0427(16) .0447(16) -.0085(13) .0092(12) -.0041(14)
N11 .0246(16) .0314(17) .0474(19) .0001(14) .0162(14) -.0049(15)
N12 .033(2) .056(3) .059(3) .010(2) .011(2) .009(2)
C11 .025(2) .033(2) .058(3) .0009(17) .0162(19) -.0025(19)
C12 .044(2) .039(2) .061(3) -.009(2) .029(2) -.012(2)
C13 .055(3) .052(3) .071(3) -.011(3) .037(3) -.011(3)
C14 .081(4) .053(3) .058(3) -.025(3) .047(3) -.018(3)
C15 .066(4) .049(3) .044(3) -.016(3) .017(3) -.008(2)
C16 .037(2) .041(2) .048(3) -.002(2) .018(2) -.005(2)
C17 .042(2) .031(2) .048(2) -.0073(18) .019(2) -.0063(18)
C18 .030(2) .0248(19) .037(2) -.0012(16) .0063(16) -.0020(16)
C19 .035(2) .040(2) .033(2) -.0070(19) .0048(18) .0003(19)

loop_
_atom_type_symbol
_atom_type_description
_atom_type_scat_dispersion_real
_atom_type_scat_dispersion_imag
_atom_type_scat_source
S S .1246 .1234 'International Tables Vol C Tables 4.2.6.8 and 6.1.1.4'
O O .0106 .0060 'International Tables Vol C Tables 4.2.6.8 and 6.1.1.4'
N N .0061 .0033 'International Tables Vol C Tables 4.2.6.8 and 6.1.1.4'
Cu Cu .3201 1.2651 'International Tables Vol C Tables 4.2.6.8 and 6.1.1.4'
H H .0000 .0000 'International Tables Vol C Tables 4.2.6.8 and 6.1.1.4'
C C .0033 .0016 'International Tables Vol C Tables 4.2.6.8 and 6.1.1.4'

loop_
_geom_angle_atom_site_label_1
_geom_angle_atom_site_label_2
_geom_angle_atom_site_label_3
_geom_angle_site_symmetry_1
_geom_angle
_geom_angle_publ_flag
O1 Cu O2 . 53.45(10) y
O1 Cu O11 . 91.98(11) y
O1 Cu O12 . 106.69(11) y
O1 Cu N1 . 152.89(12) y
O1 Cu N11 . 87.75(12) y
O2 Cu O11 . 81.17(10) y
O2 Cu O12 . 133.15(9) y
O2 Cu N1 . 102.25(11) y
O2 Cu N11 . 117.82(11) y
O11 Cu O12 . 55.36(9) y
O11 Cu N1 . 95.97(12) y
O11 Cu N11 . 154.90(12) y
O12 Cu N1 . 99.11(11) y
O12 Cu N11 . 100.77(11) y
N1 Cu N11 . 95.60(13) y
C1 S1 C2 . 89.04(19) y
C8 O1 Cu . 108.9(2) ?
C8 O2 Cu . 74.6(2) ?
C1 N1 C7 . 111.1(3) y
C1 N1 Cu . 124.0(3) ?
C7 N1 Cu . 124.9(2) ?
C1 N2 H21 . 119(3) ?
C1 N2 H22 . 117(3) ?
H21 N2 H22 . 124(5) ?
N1 C1 N2 . 124.7(4) y
N1 C1 S1 . 115.3(3) y
N2 C1 S1 . 120.0(3) y
C3 C2 C7 . 121.8(4) ?
C3 C2 S1 . 128.2(4) y
C7 C2 S1 . 110.1(3) y
C4 C3 C2 . 118.2(5) ?
C4 C3 H3 . 122(4) ?
C2 C3 H3 . 120(4) ?
C3 C4 C5 . 120.7(5) ?
C3 C4 H4 . 119(3) ?
C5 C4 H4 . 120(3) ?
C6 C5 C4 . 121.0(4) ?
C6 C5 H5 . 121(3) ?
C4 C5 H5 . 117(3) ?
C5 C6 C7 . 119.1(4) ?
C5 C6 H6 . 122(2) ?
C7 C6 H6 . 119(2) ?
C6 C7 C2 . 119.2(4) ?
C6 C7 N1 . 126.3(4) y
C2 C7 N1 . 114.5(3) y
O1 C8 O2 . 123.0(4) y
O2 C8 C9 . 121.8(4) ?
O1 C8 C9 . 115.1(3) ?
C19 C9 C8 3_556 114.4(3) ?
C19 C9 H81 3_556 111(2) ?
C8 C9 H81 . 108(2) ?
C19 C9 H82 3_556 109(2) ?
C8 C9 H82 . 102(2) ?
H81 C9 H82 . 112(3) ?
C11 S11 C12 . 88.9(2) y
C18 O11 Cu . 106.1(2) ?
C18 O12 Cu . 76.0(2) ?
C11 N11 C17 . 111.8(3) y
C11 N11 Cu . 122.0(3) ?
C17 N11 Cu . 123.2(3) ?
C11 N12 H121 . 118(3) ?
C11 N12 H122 . 121(4) ?
H121 N12 H122 . 117(5) ?
N11 C11 N12 . 124.9(4) y
N11 C11 S11 . 115.5(3) y
N12 C11 S11 . 119.6(3) y
C13 C12 C17 . 120.1(5) ?
C13 C12 S11 . 129.4(4) y
C17 C12 S11 . 110.6(3) y
C14 C13 C12 . 119.0(5) ?
C14 C13 H13 . 125(3) ?
C12 C13 H13 . 116(3) ?
C13 C14 C15 . 121.1(5) ?
C13 C14 H14 . 119(3) ?
C15 C14 H14 . 120(3) ?
C16 C15 C14 . 120.7(5) ?
C16 C15 H15 . 118(3) ?
C14 C15 H15 . 122(3) ?
C15 C16 C17 . 119.5(4) ?
C15 C16 H16 . 120(2) ?
C17 C16 H16 . 120(2) ?
C16 C17 N11 . 127.2(4) ?
C16 C17 C12 . 119.7(4) ?
N11 C17 C12 . 113.2(4) y
O11 C18 O12 . 122.4(3) y
O12 C18 C19 . 118.8(3) ?
O11 C18 C19 . 118.8(3) ?
C9 C19 C18 3_556 115.3(3) ?
C9 C19 H191 3_556 115(2) ?
C18 C19 H191 . 103(2) ?
C9 C19 H192 3_556 113(3) ?
C18 C19 H192 . 104(3) ?
H191 C19 H192 . 105(3) ?

loop_
_geom_bond_atom_site_label_1
_geom_bond_atom_site_label_2
_geom_bond_site_symmetry_2
_geom_bond_distance
_geom_bond_publ_flag
Cu O1 . 1.949(3) y
Cu O2 . 2.709(3) y
Cu O11 . 1.965(3) y
Cu O12 . 2.613(3) y
Cu N1 . 2.002(3) y
Cu N11 . 2.004(3) y
O1 C8 . 1.284(5) y
O2 C8 . 1.221(4) y
S1 C1 . 1.751(4) y
S1 C2 . 1.750(4) y
N1 C1 . 1.317(5) y
N1 C7 . 1.403(5) y
N2 C1 . 1.327(5) y
N2 H21 . .84(5) ?
N2 H22 . .81(4) ?
C2 C3 . 1.385(6) ?
C2 C7 . 1.394(5) ?
C3 C4 . 1.370(7) ?
C3 H3 . .82(6) ?
C4 C5 . 1.389(7) ?
C4 H4 . .86(4) ?
C5 C6 . 1.379(6) ?
C5 H5 . .89(4) ?
C6 C7 . 1.383(5) ?
C6 H6 . .90(4) ?
C8 C9 . 1.512(5) ?
C9 C19 3_556 1.506(5) ?
C9 H81 . .98(4) ?
C9 H82 . .98(4) ?
O11 C18 . 1.258(4) y
O12 C18 . 1.255(4) y
S11 C11 . 1.751(4) y
S11 C12 . 1.740(5) y
N11 C11 . 1.310(5) y
N11 C17 . 1.400(5) y
N12 C11 . 1.331(6) y
N12 H121 . .84(5) ?
N12 H122 . .82(5) ?
C12 C13 . 1.390(6) ?
C12 C17 . 1.416(6) ?
C13 C14 . 1.366(8) ?
C13 H13 . .95(5) ?
C14 C15 . 1.388(7) ?
C14 H14 . .91(5) ?
C15 C16 . 1.374(6) ?
C15 H15 . .85(5) ?
C16 C17 . 1.378(6) ?
C16 H16 . .90(4) ?
C18 C19 . 1.506(5) ?
C19 C9 3_556 1.506(5) ?
C19 H191 . .88(3) ?
C19 H192 . .94(4) ?

loop_
_geom_hbond_atom_site_label_D
_geom_hbond_atom_site_label_H
_geom_hbond_atom_site_label_A
_geom_hbond_site_symmetry_A
_geom_hbond_distance_DH
_geom_hbond_distance_HA
_geom_hbond_distance_DA
_geom_hbond_angle_DHA
_geom_hbond_publ_flag
N2 H21 O2 . .84(5) 2.01(5) 2.852(5) 176(5) yes
N2 H22 O12 4_565 .81(4) 2.12(4) 2.890(5) 159(5) yes
N12 H121 O12 . .84(5) 2.09(5) 2.894(5) 161(5) yes
N12 H122 O1 3_656 .82(5) 2.09(5) 2.859(5) 157(5) yes
C14 H14 Cg 4_665 .91(5) 2.69 3.563 162 yes
